data_7010694
loop_
_publ_author_name
'Hughes, Russell P.'
'Lindner, Danielle C.'
'Smith, Jeremy M.'
'Zhang, Donghui'
'Incarvito, Christopher D.'
'Lam, Kin-Chung'
'Liable-Sands, Louise M.'
'Sommer, Roger D.'
'Rheingold, Arnold L.'

_publ_section_title
;
 Water, water, everywhere.&#x2020; Synthesis and structures of
 perfluoroalkyl rhodium and iridium(III) compounds containing water
 ligands
;
_journal_issue 15
_journal_name_full 'Journal of the Chemical Society, Dalton Transactions'
_journal_page_first 2270
_journal_paper_doi 10.1039/b102482p
_journal_year 2001
_chemical_formula_sum 'C16 H26 F8 Ir O4 P S'
_chemical_formula_weight 689.60
_chemical_name_systematic
;
?
;
_space_group_IT_number 14
_symmetry_cell_setting monoclinic
_symmetry_space_group_name_Hall '-P 2ybc'
_symmetry_space_group_name_H-M 'P 1 21/c 1'
_atom_sites_solution_hydrogens geom
_atom_sites_solution_primary direct
_atom_sites_solution_secondary difmap
_audit_creation_method SHELXL-97
_cell_angle_alpha 90.00
_cell_angle_beta 99.5855(5)
_cell_angle_gamma 90.00
_cell_formula_units_Z 8
_cell_length_a 17.8926(2)
_cell_length_b 8.4162(2)
_cell_length_c 32.0068(2)
_cell_measurement_temperature 173(2)
_cell_measurement_theta_max 25.0
_cell_measurement_theta_min 2.0
_cell_volume 4752.54(13)
_computing_cell_refinement 'Bruker SMART'
_computing_data_collection 'Bruker SMART'
_computing_data_reduction 'Bruker SHELXTL'
_computing_molecular_graphics 'Bruker SHELXTL'
_computing_publication_material 'Bruker SHELXTL'
_computing_structure_refinement 'SHELXL-97 (Sheldrick, 1997)'
_computing_structure_solution 'SHELXS-97 (Sheldrick, 1990)'
_diffrn_ambient_temperature 173(2)
_diffrn_measured_fraction_theta_full 0.948
_diffrn_measured_fraction_theta_max 0.948
_diffrn_measurement_device_type 'CCD area detector'
_diffrn_measurement_method 'phi and omega scans'
_diffrn_radiation_monochromator graphite
_diffrn_radiation_source 'fine-focus sealed tube'
_diffrn_radiation_type MoK\a
_diffrn_radiation_wavelength 0.71073
_diffrn_reflns_av_R_equivalents 0.0407
_diffrn_reflns_av_sigmaI/netI 0.0419
_diffrn_reflns_limit_h_max 21
_diffrn_reflns_limit_h_min -22
_diffrn_reflns_limit_k_max 9
_diffrn_reflns_limit_k_min 0
_diffrn_reflns_limit_l_max 39
_diffrn_reflns_limit_l_min 0
_diffrn_reflns_number 20916
_diffrn_reflns_theta_full 26.00
_diffrn_reflns_theta_max 26.00
_diffrn_reflns_theta_min 2.31
_exptl_absorpt_coefficient_mu 5.855
_exptl_absorpt_correction_T_max 1.000
_exptl_absorpt_correction_T_min 0.591
_exptl_absorpt_correction_type empirical
_exptl_absorpt_process_details DIFABS
_exptl_crystal_colour Yellow
_exptl_crystal_density_diffrn 1.928
_exptl_crystal_density_method 'not measured'
_exptl_crystal_description Plate
_exptl_crystal_F_000 2672
_exptl_crystal_size_max 0.35
_exptl_crystal_size_mid 0.20
_exptl_crystal_size_min 0.10
_refine_diff_density_max 1.602
_refine_diff_density_min -1.759
_refine_diff_density_rms 0.204
_refine_ls_extinction_method none
_refine_ls_goodness_of_fit_ref 1.367
_refine_ls_hydrogen_treatment mixed
_refine_ls_matrix_type full
_refine_ls_number_parameters 559
_refine_ls_number_reflns 8861
_refine_ls_number_restraints 0
_refine_ls_restrained_S_all 1.367
_refine_ls_R_factor_all 0.0618
_refine_ls_R_factor_gt 0.0523
_refine_ls_shift/su_max 0.012
_refine_ls_shift/su_mean 0.001
_refine_ls_structure_factor_coef Fsqd
_refine_ls_weighting_details 'calc w=1/[\s^2^(Fo^2^)+(0.1000P)^2^+0.0000P] where P=(Fo^2^+2Fc^2^)/3'
_refine_ls_weighting_scheme calc
_refine_ls_wR_factor_gt 0.1679
_refine_ls_wR_factor_ref 0.1781
_reflns_number_gt 7782
_reflns_number_total 8861
_reflns_threshold_expression >2sigma(I)
_cod_data_source_file b102482p.txt
_cod_data_source_block rph111
_cod_depositor_comments
;
The following automatic conversions were performed:
'_symmetry_cell_setting' value 'Monoclinic' changed to 'monoclinic'
according to '/home/saulius/struct/CIF-dictionaries/cif_core.dic'
dictionary named 'cif_core.dic' version 2.4.1 from
2010-06-29.

'_exptl_absorpt_correction_type' value 'Empirical' changed to
'empirical' according to
'/home/saulius/struct/CIF-dictionaries/cif_core.dic' dictionary named
'cif_core.dic' version 2.4.1 from 2010-06-29.

Automatic conversion script
Id: cif_fix_enum 1527 2010-12-29 10:47:43Z saulius 
;
_cod_original_cell_volume 4752.50(8)
_cod_original_sg_symbol_H-M P2(1)/c
_cod_database_code 7010694

loop_
_symmetry_equiv_pos_as_xyz
'x, y, z'
'-x, y+1/2, -z+1/2'
'-x, -y, -z'
'x, -y-1/2, z-1/2'

loop_
_atom_site_label
_atom_site_type_symbol
_atom_site_fract_x
_atom_site_fract_y
_atom_site_fract_z
_atom_site_U_iso_or_equiv
_atom_site_adp_type
_atom_site_occupancy
_atom_site_symmetry_multiplicity
_atom_site_calc_flag
_atom_site_refinement_flags
_atom_site_disorder_assembly
_atom_site_disorder_group
Ir1 Ir 0.740300(17) 0.25195(4) 0.249484(10) 0.01820(14) Uani 1 1 d . . .
P1 P 0.86414(12) 0.2777(3) 0.28723(8) 0.0248(5) Uani 1 1 d . . .
O1 O 0.7577(3) 0.4828(8) 0.22000(18) 0.0259(14) Uani 1 1 d . . .
F1 F 0.7558(3) 0.5046(7) 0.31554(17) 0.0358(13) Uani 1 1 d . . .
F2 F 0.6962(3) 0.2933(7) 0.33307(17) 0.0381(13) Uani 1 1 d . . .
F3 F 0.6202(3) 0.5806(8) 0.32010(19) 0.0526(18) Uani 1 1 d . . .
F4 F 0.5691(3) 0.3859(8) 0.28132(19) 0.0414(14) Uani 1 1 d . . .
F5 F 0.6264(3) 0.5745(7) 0.25363(17) 0.0385(14) Uani 1 1 d . . .
C1 C 0.7528(5) 0.0306(12) 0.2102(3) 0.027(2) Uani 1 1 d . . .
C2 C 0.7290(5) -0.0054(11) 0.2497(3) 0.029(2) Uani 1 1 d . . .
C3 C 0.6544(5) 0.0615(11) 0.2489(3) 0.0268(19) Uani 1 1 d . . .
C4 C 0.6352(4) 0.1496(12) 0.2101(3) 0.026(2) Uani 1 1 d . . .
C5 C 0.6978(5) 0.1274(10) 0.1870(3) 0.0239(18) Uani 1 1 d . . .
C6 C 0.8191(6) -0.0488(13) 0.1937(3) 0.041(3) Uani 1 1 d . . .
H6A H 0.8011 -0.1445 0.1777 0.062 Uiso 1 1 calc R . .
H6B H 0.8582 -0.0779 0.2177 0.062 Uiso 1 1 calc R . .
H6C H 0.8404 0.0252 0.1752 0.062 Uiso 1 1 calc R . .
C7 C 0.7671(5) -0.1202(13) 0.2845(3) 0.038(2) Uani 1 1 d . . .
H7A H 0.7521 -0.2296 0.2767 0.056 Uiso 1 1 calc R . .
H7B H 0.7512 -0.0935 0.3115 0.056 Uiso 1 1 calc R . .
H7C H 0.8223 -0.1104 0.2874 0.056 Uiso 1 1 calc R . .
C8 C 0.6025(5) 0.0250(13) 0.2810(3) 0.036(2) Uani 1 1 d . . .
H8A H 0.5709 -0.0674 0.2715 0.053 Uiso 1 1 calc R . .
H8B H 0.5700 0.1170 0.2836 0.053 Uiso 1 1 calc R . .
H8C H 0.6334 0.0020 0.3086 0.053 Uiso 1 1 calc R . .
C9 C 0.5599(5) 0.2306(12) 0.1928(4) 0.037(3) Uani 1 1 d . . .
H9A H 0.5254 0.1532 0.1768 0.056 Uiso 1 1 calc R . .
H9B H 0.5688 0.3181 0.1740 0.056 Uiso 1 1 calc R . .
H9C H 0.5372 0.2723 0.2163 0.056 Uiso 1 1 calc R . .
C10 C 0.6989(5) 0.1922(13) 0.1436(3) 0.031(2) Uani 1 1 d . . .
H10A H 0.6771 0.1139 0.1224 0.047 Uiso 1 1 calc R . .
H10B H 0.7513 0.2149 0.1403 0.047 Uiso 1 1 calc R . .
H10C H 0.6690 0.2903 0.1398 0.047 Uiso 1 1 calc R . .
C11 C 0.7042(4) 0.3856(11) 0.2974(3) 0.0249(18) Uani 1 1 d . . .
C12 C 0.6293(5) 0.4815(12) 0.2879(3) 0.029(2) Uani 1 1 d . . .
C13 C 0.9077(5) 0.4728(13) 0.2879(4) 0.042(3) Uani 1 1 d . . .
H13A H 0.9589 0.4685 0.3045 0.063 Uiso 1 1 calc R . .
H13B H 0.8771 0.5496 0.3008 0.063 Uiso 1 1 calc R . .
H13C H 0.9105 0.5056 0.2589 0.063 Uiso 1 1 calc R . .
C14 C 0.9354(5) 0.1567(14) 0.2668(3) 0.038(3) Uani 1 1 d . . .
H14A H 0.9852 0.1743 0.2842 0.058 Uiso 1 1 calc R . .
H14B H 0.9372 0.1870 0.2374 0.058 Uiso 1 1 calc R . .
H14C H 0.9218 0.0441 0.2679 0.058 Uiso 1 1 calc R . .
C15 C 0.8764(5) 0.2214(13) 0.3434(3) 0.033(2) Uani 1 1 d . . .
H15A H 0.9295 0.2360 0.3564 0.049 Uiso 1 1 calc R . .
H15B H 0.8622 0.1097 0.3458 0.049 Uiso 1 1 calc R . .
H15C H 0.8440 0.2884 0.3579 0.049 Uiso 1 1 calc R . .
S1 S 0.89504(11) 0.4769(4) 0.13999(7) 0.0355(6) Uani 1 1 d . . .
F6 F 0.9985(5) 0.3801(17) 0.0988(3) 0.130(5) Uani 1 1 d . . .
F7 F 0.9514(5) 0.1913(11) 0.1318(4) 0.098(4) Uani 1 1 d . . .
F8 F 1.0306(3) 0.3534(9) 0.1647(3) 0.067(2) Uani 1 1 d . . .
O2 O 0.8371(4) 0.4430(12) 0.1042(2) 0.062(2) Uani 1 1 d . . .
O3 O 0.8775(4) 0.4234(14) 0.1798(3) 0.075(3) Uani 1 1 d . . .
O4 O 0.9272(4) 0.6333(11) 0.1402(3) 0.068(3) Uani 1 1 d . . .
C20 C 0.9728(6) 0.3427(16) 0.1339(3) 0.045(3) Uani 1 1 d . . .
Ir1' Ir 0.755296(18) 0.72706(4) -0.012781(11) 0.02193(14) Uani 1 1 d . . .
P1' P 0.63100(12) 0.6603(3) -0.04228(7) 0.0296(5) Uani 1 1 d . . .
O1' O 0.7405(3) 0.5670(8) 0.03883(18) 0.0293(14) Uani 1 1 d . . .
F1' F 0.7866(4) 0.5375(10) -0.0853(2) 0.074(2) Uani 1 1 d . . .
F2' F 0.7371(4) 0.3951(10) -0.0448(3) 0.080(3) Uani 1 1 d . . .
F3' F 0.8762(4) 0.4164(11) 0.0146(2) 0.084(3) Uani 1 1 d . . .
F4' F 0.9205(4) 0.5307(10) -0.0338(3) 0.082(3) Uani 1 1 d . . .
F5' F 0.8718(4) 0.2985(9) -0.0460(3) 0.066(2) Uani 1 1 d . . .
C1' C 0.8628(5) 0.8686(13) 0.0058(4) 0.042(3) Uani 1 1 d . . .
C2' C 0.8283(5) 0.8995(12) -0.0379(3) 0.036(2) Uani 1 1 d . . .
C3' C 0.7547(5) 0.9687(12) -0.0388(3) 0.028(2) Uani 1 1 d . . .
C4' C 0.7436(5) 0.9862(12) 0.0048(3) 0.032(2) Uani 1 1 d . . .
C5' C 0.8094(5) 0.9230(11) 0.0310(3) 0.030(2) Uani 1 1 d . . .
C6' C 0.9434(5) 0.8216(15) 0.0226(4) 0.056(3) Uani 1 1 d . . .
H6'A H 0.9751 0.9171 0.0272 0.085 Uiso 1 1 calc R . .
H6'B H 0.9624 0.7524 0.0021 0.085 Uiso 1 1 calc R . .
H6'C H 0.9453 0.7648 0.0495 0.085 Uiso 1 1 calc R . .
C7' C 0.8658(7) 0.8825(16) -0.0780(5) 0.065(4) Uani 1 1 d . . .
H7'A H 0.8953 0.9783 -0.0815 0.098 Uiso 1 1 calc R . .
H7'B H 0.8264 0.8686 -0.1029 0.098 Uiso 1 1 calc R . .
H7'C H 0.8994 0.7898 -0.0749 0.098 Uiso 1 1 calc R . .
C8' C 0.7061(6) 1.0380(12) -0.0773(3) 0.041(3) Uani 1 1 d . . .
H8'A H 0.7197 1.1497 -0.0803 0.062 Uiso 1 1 calc R . .
H8'B H 0.6526 1.0306 -0.0742 0.062 Uiso 1 1 calc R . .
H8'C H 0.7143 0.9787 -0.1025 0.062 Uiso 1 1 calc R . .
C9' C 0.6804(6) 1.0767(14) 0.0209(3) 0.045(3) Uani 1 1 d . . .
H9'A H 0.6951 1.1884 0.0253 0.068 Uiso 1 1 calc R . .
H9'B H 0.6717 1.0304 0.0477 0.068 Uiso 1 1 calc R . .
H9'C H 0.6339 1.0696 0.0000 0.068 Uiso 1 1 calc R . .
C10' C 0.8202(6) 0.9201(14) 0.0789(3) 0.045(3) Uani 1 1 d . . .
H10D H 0.8451 1.0184 0.0902 0.068 Uiso 1 1 calc R . .
H10E H 0.8518 0.8288 0.0896 0.068 Uiso 1 1 calc R . .
H10F H 0.7707 0.9110 0.0880 0.068 Uiso 1 1 calc R . .
C11' C 0.7885(6) 0.5239(14) -0.0439(3) 0.039(2) Uani 1 1 d . . .
C12' C 0.8608(7) 0.4380(17) -0.0261(4) 0.062(4) Uani 1 1 d . . .
C13' C 0.5931(6) 0.4839(15) -0.0202(4) 0.052(3) Uani 1 1 d . . .
H13D H 0.5410 0.4657 -0.0345 0.077 Uiso 1 1 calc R . .
H13E H 0.5935 0.4996 0.0102 0.077 Uiso 1 1 calc R . .
H13F H 0.6245 0.3917 -0.0244 0.077 Uiso 1 1 calc R . .
C14' C 0.5587(6) 0.8086(16) -0.0336(5) 0.064(4) Uani 1 1 d . . .
H14D H 0.5085 0.7715 -0.0469 0.096 Uiso 1 1 calc R . .
H14E H 0.5698 0.9103 -0.0462 0.096 Uiso 1 1 calc R . .
H14F H 0.5597 0.8226 -0.0031 0.096 Uiso 1 1 calc R . .
C15' C 0.6108(6) 0.6305(16) -0.0998(3) 0.048(3) Uani 1 1 d . . .
H15D H 0.5571 0.6032 -0.1084 0.071 Uiso 1 1 calc R . .
H15E H 0.6423 0.5439 -0.1077 0.071 Uiso 1 1 calc R . .
H15F H 0.6220 0.7284 -0.1142 0.071 Uiso 1 1 calc R . .
S1' S 0.61311(11) 0.6385(3) 0.11634(7) 0.0298(5) Uani 1 1 d . . .
F6' F 0.5604(5) 0.9105(11) 0.1382(4) 0.104(4) Uani 1 1 d . . .
F7' F 0.4957(5) 0.8109(13) 0.0830(4) 0.111(4) Uani 1 1 d . . .
F8' F 0.4855(6) 0.7141(13) 0.1412(5) 0.114(5) Uani 1 1 d . . .
O2' O 0.6502(5) 0.6217(13) 0.1593(3) 0.076(3) Uani 1 1 d . . .
O3' O 0.6548(5) 0.7256(11) 0.0893(4) 0.072(3) Uani 1 1 d . . .
O4' O 0.5759(4) 0.4977(9) 0.0970(3) 0.051(2) Uani 1 1 d . . .
C20' C 0.5361(7) 0.7787(16) 0.1217(5) 0.051(3) Uani 1 1 d . . .

loop_
_atom_site_aniso_label
_atom_site_aniso_U_11
_atom_site_aniso_U_22
_atom_site_aniso_U_33
_atom_site_aniso_U_23
_atom_site_aniso_U_13
_atom_site_aniso_U_12
Ir1 0.0146(2) 0.0224(2) 0.0175(2) -0.00044(11) 0.00243(13) 0.00046(11)
P1 0.0143(10) 0.0346(14) 0.0246(11) -0.0008(9) 0.0006(8) 0.0006(9)
O1 0.024(3) 0.032(4) 0.021(3) -0.001(3) 0.001(2) -0.005(3)
F1 0.032(3) 0.041(4) 0.031(3) -0.009(2) -0.004(2) 0.002(2)
F2 0.048(3) 0.046(4) 0.022(3) 0.003(3) 0.010(2) 0.011(3)
F3 0.046(3) 0.067(5) 0.041(3) -0.025(3) -0.003(3) 0.027(3)
F4 0.017(2) 0.059(4) 0.049(3) -0.003(3) 0.008(2) -0.001(2)
F5 0.031(3) 0.045(4) 0.037(3) 0.008(3) 0.001(2) 0.018(3)
C1 0.028(4) 0.030(6) 0.021(4) -0.003(4) 0.001(3) 0.004(4)
C2 0.026(4) 0.014(5) 0.047(6) -0.004(4) 0.004(4) 0.003(3)
C3 0.025(4) 0.023(5) 0.032(5) -0.001(4) 0.005(4) -0.005(4)
C4 0.016(4) 0.039(6) 0.021(4) -0.010(4) -0.008(3) -0.005(4)
C5 0.026(4) 0.019(5) 0.026(4) -0.009(3) 0.004(3) -0.003(3)
C6 0.042(5) 0.036(6) 0.049(6) -0.013(5) 0.014(5) 0.015(5)
C7 0.038(5) 0.032(6) 0.041(6) 0.003(4) 0.000(4) -0.002(4)
C8 0.019(4) 0.042(6) 0.047(6) 0.007(5) 0.009(4) -0.008(4)
C9 0.022(5) 0.039(6) 0.048(6) -0.014(5) 0.000(4) 0.003(4)
C10 0.033(5) 0.044(6) 0.015(4) -0.005(4) 0.000(3) 0.007(4)
C11 0.019(4) 0.030(5) 0.023(4) 0.004(4) -0.004(3) 0.000(4)
C12 0.027(4) 0.039(6) 0.022(4) -0.003(4) 0.006(3) 0.013(4)
C13 0.021(4) 0.048(7) 0.055(6) 0.006(5) 0.000(4) -0.014(4)
C14 0.015(4) 0.063(8) 0.038(5) 0.011(5) 0.006(4) 0.012(4)
C15 0.025(4) 0.051(7) 0.020(4) 0.001(4) -0.001(4) 0.003(4)
S1 0.0164(10) 0.0675(19) 0.0216(11) 0.0123(11) 0.0001(8) 0.0062(10)
F6 0.100(7) 0.212(14) 0.092(7) 0.047(8) 0.065(6) 0.085(8)
F7 0.065(5) 0.053(6) 0.156(10) -0.014(6) -0.041(6) -0.001(4)
F8 0.028(3) 0.061(5) 0.103(6) -0.007(4) -0.021(3) 0.008(3)
O2 0.043(4) 0.103(8) 0.034(4) 0.017(4) -0.010(3) 0.001(5)
O3 0.035(4) 0.153(10) 0.042(5) 0.039(6) 0.019(4) 0.023(5)
O4 0.038(4) 0.057(6) 0.101(8) 0.019(5) -0.008(4) 0.008(4)
C20 0.026(5) 0.069(9) 0.038(6) 0.011(6) 0.000(4) 0.008(5)
Ir1' 0.0211(2) 0.0263(2) 0.0176(2) -0.00064(12) 0.00086(14) 0.00115(13)
P1' 0.0222(11) 0.0372(16) 0.0260(11) 0.0049(10) -0.0062(9) -0.0031(10)
O1' 0.023(3) 0.040(4) 0.022(3) 0.009(3) -0.005(2) -0.001(3)
F1' 0.095(5) 0.096(6) 0.026(3) -0.018(4) -0.005(3) 0.048(5)
F2' 0.061(4) 0.050(5) 0.128(8) -0.021(5) 0.012(5) -0.011(4)
F3' 0.093(5) 0.116(8) 0.045(4) 0.022(4) 0.020(4) 0.071(5)
F4' 0.049(4) 0.086(7) 0.114(7) -0.004(5) 0.027(4) -0.008(4)
F5' 0.058(4) 0.046(4) 0.096(6) -0.020(4) 0.018(4) 0.019(3)
C1' 0.015(4) 0.034(6) 0.076(8) -0.010(5) 0.004(4) -0.014(4)
C2' 0.041(5) 0.031(6) 0.037(5) -0.004(4) 0.010(4) -0.015(4)
C3' 0.030(5) 0.031(6) 0.020(4) 0.001(4) -0.007(4) -0.008(4)
C4' 0.037(5) 0.035(6) 0.022(4) -0.008(4) 0.000(4) 0.000(4)
C5' 0.033(5) 0.026(5) 0.025(5) -0.006(4) -0.016(4) -0.002(4)
C6' 0.024(5) 0.052(8) 0.088(10) 0.006(7) -0.008(5) -0.002(5)
C7' 0.066(8) 0.053(9) 0.086(10) -0.003(7) 0.043(8) -0.013(7)
C8' 0.071(7) 0.026(6) 0.023(5) 0.014(4) -0.006(5) -0.015(5)
C9' 0.045(6) 0.046(7) 0.041(6) -0.009(5) -0.003(5) 0.016(5)
C10' 0.053(6) 0.051(7) 0.025(5) -0.004(5) -0.014(4) -0.008(5)
C11' 0.038(5) 0.042(7) 0.041(6) -0.005(5) 0.015(5) 0.010(5)
C12' 0.063(8) 0.058(9) 0.058(8) -0.021(7) -0.007(6) 0.024(7)
C13' 0.037(6) 0.058(8) 0.055(7) 0.015(6) -0.007(5) -0.010(5)
C14' 0.028(5) 0.058(9) 0.102(11) -0.025(8) -0.003(6) 0.013(6)
C15' 0.040(5) 0.081(9) 0.017(4) 0.001(5) -0.010(4) -0.014(6)
S1' 0.0203(10) 0.0419(15) 0.0264(11) 0.0048(9) 0.0016(8) 0.0047(9)
F6' 0.074(5) 0.062(6) 0.170(10) -0.074(7) -0.002(6) -0.002(4)
F7' 0.088(6) 0.100(8) 0.124(9) -0.022(7) -0.044(6) 0.055(6)
F8' 0.093(7) 0.098(8) 0.178(13) -0.020(8) 0.098(9) -0.001(6)
O2' 0.073(6) 0.099(8) 0.045(5) 0.014(5) -0.024(4) 0.032(6)
O3' 0.070(6) 0.063(6) 0.099(9) 0.019(5) 0.061(6) 0.009(5)
O4' 0.044(4) 0.034(5) 0.072(6) -0.019(4) -0.001(4) 0.001(3)
C20' 0.025(6) 0.054(8) 0.075(10) -0.007(7) 0.007(6) 0.004(5)

loop_
_atom_type_symbol
_atom_type_description
_atom_type_scat_dispersion_real
_atom_type_scat_dispersion_imag
_atom_type_scat_source
C C 0.0033 0.0016 'International Tables Vol C Tables 4.2.6.8 and 6.1.1.4'
H H 0.0000 0.0000 'International Tables Vol C Tables 4.2.6.8 and 6.1.1.4'
O O 0.0106 0.0060 'International Tables Vol C Tables 4.2.6.8 and 6.1.1.4'
F F 0.0171 0.0103 'International Tables Vol C Tables 4.2.6.8 and 6.1.1.4'
P P 0.1023 0.0942 'International Tables Vol C Tables 4.2.6.8 and 6.1.1.4'
S S 0.1246 0.1234 'International Tables Vol C Tables 4.2.6.8 and 6.1.1.4'
Ir Ir -1.4442 7.9887 'International Tables Vol C Tables 4.2.6.8 and 6.1.1.4'

loop_
_geom_angle_atom_site_label_1
_geom_angle_atom_site_label_2
_geom_angle_atom_site_label_3
_geom_angle
_geom_angle_site_symmetry_1
_geom_angle_site_symmetry_3
_geom_angle_publ_flag
C11 Ir1 C2 119.5(4) . . ?
C11 Ir1 O1 85.6(3) . . ?
C2 Ir1 O1 154.0(3) . . ?
C11 Ir1 C3 95.6(3) . . ?
C2 Ir1 C3 38.4(3) . . ?
O1 Ir1 C3 141.3(3) . . ?
C11 Ir1 C4 106.6(3) . . ?
C2 Ir1 C4 63.4(3) . . ?
O1 Ir1 C4 105.2(3) . . ?
C3 Ir1 C4 37.5(3) . . ?
C11 Ir1 C5 142.6(3) . . ?
C2 Ir1 C5 61.8(3) . . ?
O1 Ir1 C5 94.6(3) . . ?
C3 Ir1 C5 61.9(3) . . ?
C4 Ir1 C5 37.5(3) . . ?
C11 Ir1 C1 156.3(3) . . ?
C2 Ir1 C1 37.5(3) . . ?
O1 Ir1 C1 116.7(3) . . ?
C3 Ir1 C1 62.4(3) . . ?
C4 Ir1 C1 61.9(3) . . ?
C5 Ir1 C1 35.6(3) . . ?
C11 Ir1 P1 87.3(2) . . ?
C2 Ir1 P1 99.8(2) . . ?
O1 Ir1 P1 87.16(16) . . ?
C3 Ir1 P1 131.6(2) . . ?
C4 Ir1 P1 161.9(2) . . ?
C5 Ir1 P1 130.0(2) . . ?
C1 Ir1 P1 100.9(2) . . ?
C13 P1 C14 100.6(5) . . ?
C13 P1 C15 103.9(5) . . ?
C14 P1 C15 103.2(4) . . ?
C13 P1 Ir1 117.1(3) . . ?
C14 P1 Ir1 114.7(3) . . ?
C15 P1 Ir1 115.3(3) . . ?
Ir1 O1 O3 102.6(3) . . ?
Ir1 O1 O2' 122.9(3) . . ?
O3 O1 O2' 104.9(3) . . ?
C5 C1 C2 107.9(8) . . ?
C5 C1 C6 126.3(8) . . ?
C2 C1 C6 124.9(8) . . ?
C5 C1 Ir1 72.0(5) . . ?
C2 C1 Ir1 67.3(5) . . ?
C6 C1 Ir1 134.4(7) . . ?
C1 C2 C3 108.0(8) . . ?
C1 C2 C7 127.5(8) . . ?
C3 C2 C7 123.6(8) . . ?
C1 C2 Ir1 75.2(6) . . ?
C3 C2 Ir1 72.4(5) . . ?
C7 C2 Ir1 126.5(7) . . ?
C4 C3 C2 107.8(7) . . ?
C4 C3 C8 126.9(8) . . ?
C2 C3 C8 124.9(8) . . ?
C4 C3 Ir1 72.6(5) . . ?
C2 C3 Ir1 69.2(5) . . ?
C8 C3 Ir1 129.6(7) . . ?
C3 C4 C5 106.3(7) . . ?
C3 C4 C9 127.8(8) . . ?
C5 C4 C9 125.3(8) . . ?
C3 C4 Ir1 70.0(4) . . ?
C5 C4 Ir1 72.1(4) . . ?
C9 C4 Ir1 129.5(7) . . ?
C1 C5 C4 109.8(8) . . ?
C1 C5 C10 126.2(8) . . ?
C4 C5 C10 123.9(8) . . ?
C1 C5 Ir1 72.4(5) . . ?
C4 C5 Ir1 70.5(4) . . ?
C10 C5 Ir1 126.5(6) . . ?
F2 C11 F1 101.8(6) . . ?
F2 C11 C12 104.2(6) . . ?
F1 C11 C12 101.3(7) . . ?
F2 C11 Ir1 112.6(6) . . ?
F1 C11 Ir1 114.8(5) . . ?
C12 C11 Ir1 120.0(6) . . ?
F4 C12 F5 107.6(7) . . ?
F4 C12 F3 107.2(7) . . ?
F5 C12 F3 105.6(8) . . ?
F4 C12 C11 111.5(8) . . ?
F5 C12 C11 112.2(7) . . ?
F3 C12 C11 112.4(7) . . ?
O3 S1 O4 115.4(7) . . ?
O3 S1 O2 114.2(5) . . ?
O4 S1 O2 114.8(5) . . ?
O3 S1 C20 100.6(5) . . ?
O4 S1 C20 104.8(5) . . ?
O2 S1 C20 104.6(5) . . ?
S1 O2 O1' 145.7(6) . . ?
S1 O3 O1 131.9(5) . . ?
F8 C20 F6 106.4(10) . . ?
F8 C20 F7 106.7(9) . . ?
F6 C20 F7 109.0(12) . . ?
F8 C20 S1 113.4(9) . . ?
F6 C20 S1 108.9(9) . . ?
F7 C20 S1 112.3(8) . . ?
C11' Ir1' O1' 86.4(4) . . ?
C11' Ir1' C2' 97.5(4) . . ?
O1' Ir1' C2' 147.3(3) . . ?
C11' Ir1' C3' 123.7(4) . . ?
O1' Ir1' C3' 149.9(3) . . ?
C2' Ir1' C3' 38.2(4) . . ?
C11' Ir1' C1' 104.9(4) . . ?
O1' Ir1' C1' 109.4(3) . . ?
C2' Ir1' C1' 38.1(4) . . ?
C3' Ir1' C1' 64.0(4) . . ?
C11' Ir1' C4' 159.8(4) . . ?
O1' Ir1' C4' 112.2(3) . . ?
C2' Ir1' C4' 62.6(4) . . ?
C3' Ir1' C4' 37.8(3) . . ?
C1' Ir1' C4' 62.4(4) . . ?
C11' Ir1' C5' 138.9(4) . . ?
O1' Ir1' C5' 94.2(3) . . ?
C2' Ir1' C5' 61.8(4) . . ?
C3' Ir1' C5' 62.4(3) . . ?
C1' Ir1' C5' 36.7(4) . . ?
C4' Ir1' C5' 36.7(3) . . ?
C11' Ir1' P1' 86.4(3) . . ?
O1' Ir1' P1' 85.97(16) . . ?
C2' Ir1' P1' 126.6(3) . . ?
C3' Ir1' P1' 97.2(2) . . ?
C1' Ir1' P1' 161.1(3) . . ?
C4' Ir1' P1' 102.2(2) . . ?
C5' Ir1' P1' 134.7(2) . . ?
C13' P1' C15' 104.7(6) . . ?
C13' P1' C14' 100.2(6) . . ?
C15' P1' C14' 102.5(6) . . ?
C13' P1' Ir1' 115.5(3) . . ?
C15' P1' Ir1' 117.0(3) . . ?
C14' P1' Ir1' 114.8(4) . . ?
Ir1' O1' O2 133.2(3) . . ?
Ir1' O1' O3' 107.1(3) . . ?
O2 O1' O3' 94.6(4) . . ?
C5' C1' C2' 105.7(8) . . ?
C5' C1' C6' 125.0(11) . . ?
C2' C1' C6' 128.2(10) . . ?
C5' C1' Ir1' 72.3(5) . . ?
C2' C1' Ir1' 68.5(5) . . ?
C6' C1' Ir1' 132.8(8) . . ?
C3' C2' C1' 109.4(8) . . ?
C3' C2' C7' 122.9(10) . . ?
C1' C2' C7' 127.3(10) . . ?
C3' C2' Ir1' 71.0(5) . . ?
C1' C2' Ir1' 73.3(5) . . ?
C7' C2' Ir1' 127.5(8) . . ?
C2' C3' C4' 107.1(8) . . ?
C2' C3' C8' 125.1(9) . . ?
C4' C3' C8' 126.7(9) . . ?
C2' C3' Ir1' 70.8(6) . . ?
C4' C3' Ir1' 73.9(6) . . ?
C8' C3' Ir1' 129.5(6) . . ?
C5' C4' C3' 107.2(8) . . ?
C5' C4' C9' 125.0(8) . . ?
C3' C4' C9' 127.2(9) . . ?
C5' C4' Ir1' 71.8(6) . . ?
C3' C4' Ir1' 68.3(5) . . ?
C9' C4' Ir1' 132.0(7) . . ?
C1' C5' C4' 110.5(8) . . ?
C1' C5' C10' 125.8(9) . . ?
C4' C5' C10' 123.7(9) . . ?
C1' C5' Ir1' 71.0(5) . . ?
C4' C5' Ir1' 71.5(5) . . ?
C10' C5' Ir1' 125.6(7) . . ?
F1' C11' F2' 98.0(9) . . ?
F1' C11' C12' 107.3(9) . . ?
F2' C11' C12' 98.8(10) . . ?
F1' C11' Ir1' 116.1(8) . . ?
F2' C11' Ir1' 113.3(6) . . ?
C12' C11' Ir1' 120.0(8) . . ?
F3' C12' F5' 109.0(12) . . ?
F3' C12' F4' 102.5(10) . . ?
F5' C12' F4' 103.1(10) . . ?
F3' C12' C11' 118.2(10) . . ?
F5' C12' C11' 114.6(10) . . ?
F4' C12' C11' 107.6(11) . . ?
O2' S1' O3' 115.3(7) . . ?
O2' S1' O4' 115.9(6) . . ?
O3' S1' O4' 114.1(6) . . ?
O2' S1' C20' 102.0(6) . . ?
O3' S1' C20' 101.6(6) . . ?
O4' S1' C20' 105.4(5) . . ?
S1' O2' O1 151.2(6) . . ?
S1' O3' O1' 120.2(5) . . ?
F6' C20' F8' 112.4(13) . . ?
F6' C20' F7' 107.3(12) . . ?
F8' C20' F7' 102.3(12) . . ?
F6' C20' S1' 112.8(9) . . ?
F8' C20' S1' 111.6(10) . . ?
F7' C20' S1' 109.8(10) . . ?

loop_
_geom_bond_atom_site_label_1
_geom_bond_atom_site_label_2
_geom_bond_distance
_geom_bond_site_symmetry_2
_geom_bond_publ_flag
Ir1 C11 2.090(9) . ?
Ir1 C2 2.176(9) . ?
Ir1 O1 2.205(6) . ?
Ir1 C3 2.218(8) . ?
Ir1 C4 2.253(7) . ?
Ir1 C5 2.275(8) . ?
Ir1 C1 2.280(9) . ?
Ir1 P1 2.350(2) . ?
P1 C13 1.816(10) . ?
P1 C14 1.835(9) . ?
P1 C15 1.836(9) . ?
O1 O3 2.724(9) . ?
O1 O2' 2.756(10) . ?
F1 C11 1.420(10) . ?
F2 C11 1.407(10) . ?
F3 C12 1.356(10) . ?
F4 C12 1.333(11) . ?
F5 C12 1.342(11) . ?
C1 C5 1.393(12) . ?
C1 C2 1.435(13) . ?
C1 C6 1.528(12) . ?
C2 C3 1.444(12) . ?
C2 C7 1.545(13) . ?
C3 C4 1.436(12) . ?
C3 C8 1.527(12) . ?
C4 C5 1.454(11) . ?
C4 C9 1.530(12) . ?
C5 C10 1.494(12) . ?
C11 C12 1.550(11) . ?
S1 O3 1.435(8) . ?
S1 O4 1.437(9) . ?
S1 O2 1.438(8) . ?
S1 C20 1.827(12) . ?
F6 C20 1.321(13) . ?
F7 C20 1.329(16) . ?
F8 C20 1.309(11) . ?
O2 O1' 2.694(9) . ?
Ir1' C11' 2.114(10) . ?
Ir1' O1' 2.182(6) . ?
Ir1' C2' 2.193(9) . ?
Ir1' C3' 2.196(10) . ?
Ir1' C1' 2.257(8) . ?
Ir1' C4' 2.271(10) . ?
Ir1' C5' 2.275(9) . ?
Ir1' P1' 2.335(2) . ?
P1' C13' 1.822(11) . ?
P1' C15' 1.835(9) . ?
P1' C14' 1.852(11) . ?
O1' O3' 2.750(12) . ?
F1' C11' 1.325(12) . ?
F2' C11' 1.419(13) . ?
F3' C12' 1.298(15) . ?
F4' C12' 1.377(16) . ?
F5' C12' 1.366(14) . ?
C1' C5' 1.426(14) . ?
C1' C2' 1.455(15) . ?
C1' C6' 1.506(13) . ?
C2' C3' 1.436(13) . ?
C2' C7' 1.549(14) . ?
C3' C4' 1.449(12) . ?
C3' C8' 1.504(12) . ?
C4' C5' 1.430(12) . ?
C4' C9' 1.522(13) . ?
C5' C10' 1.513(12) . ?
C11' C12' 1.509(15) . ?
S1' O2' 1.431(8) . ?
S1' O3' 1.435(9) . ?
S1' O4' 1.447(8) . ?
S1' C20' 1.843(12) . ?
F6' C20' 1.273(15) . ?
F7' C20' 1.352(17) . ?
F8' C20' 1.302(17) . ?
